data_7029348
loop_
_publ_author_name
'da Silva, Fausthon F.'
'de Oliveira, Carlos A. F.'
'Falc\~ao, Eduardo H L'
'Chojnacki, Jaroslaw'
'Neves, Jorge L.'
'Alves, S.'

_publ_section_title
;
 New lanthanide-CB[6] coordination compounds: relationships between the
 crystal structure and luminescent properties.
;
_journal_issue 14
_journal_name_full 'Dalton transactions (Cambridge, England : 2003)'
_journal_page_first 5435
_journal_page_last 5442
_journal_paper_doi 10.1039/c3dt52687a
_journal_volume 43
_journal_year 2014
_chemical_formula_moiety 'C36 H60 Eu2 N24 O24 6+, 6(Cl -), 4(H2 O), O'
_chemical_formula_sum 'C36 H68 Cl6 Eu2 N24 O29'
_chemical_formula_weight 1817.76
_space_group_IT_number 14
_symmetry_cell_setting monoclinic
_symmetry_space_group_name_Hall '-P 2ybc'
_symmetry_space_group_name_H-M 'P 1 21/c 1'
_atom_sites_solution_hydrogens geom
_atom_sites_solution_primary direct
_atom_sites_solution_secondary difmap
_audit_conform_dict_location ftp://ftp.iucr.org/pub/cif_core.dic
_audit_conform_dict_name cif_core.dic
_audit_conform_dict_version 2.4
_audit_creation_date 2013-09-04T15:18:24-00:00
_audit_creation_method 'WinGX routine CIF_UPDATE'
_cell_angle_alpha 90
_cell_angle_beta 112.880(11)
_cell_angle_gamma 90
_cell_formula_units_Z 2
_cell_length_a 12.2845(11)
_cell_length_b 19.8525(14)
_cell_length_c 14.8338(13)
_cell_measurement_reflns_used 6631
_cell_measurement_temperature 293(2)
_cell_measurement_theta_max 28.3653
_cell_measurement_theta_min 2.5309
_cell_volume 3333.0(6)
_computing_cell_refinement
;
        CrysAlisPro, Agilent Technologies,
        Version 1.171.35.15 (release 03-08-2011 CrysAlis171 .NET)
        (compiled Aug  3 2011,13:03:54)
;
_computing_data_collection
;
        CrysAlisPro, Agilent Technologies,
        Version 1.171.35.15 (release 03-08-2011 CrysAlis171 .NET)
        (compiled Aug  3 2011,13:03:54)
;
_computing_data_reduction
;
        CrysAlisPro, Agilent Technologies,
        Version 1.171.35.15 (release 03-08-2011 CrysAlis171 .NET)
        (compiled Aug  3 2011,13:03:54)
;
_computing_molecular_graphics 'DIAMOND (Putz & Brandenburg, 2002)'
_computing_publication_material 'PLATON (Spek, 2003)'
_computing_structure_refinement 'SHELXL-97 (Sheldrick, 2008)'
_computing_structure_solution 'SUPERFLIP (Palatinus & Chapuis, 2007)'
_diffrn_ambient_temperature 293(2)
_diffrn_detector_area_resol_mean 8.1883
_diffrn_measured_fraction_theta_full 0.999
_diffrn_measured_fraction_theta_max 0.999
_diffrn_measurement_device_type 'KM4CCD, Sapphire2, large Be window'
_diffrn_measurement_method '\w scans'
_diffrn_orient_matrix_UB_11 0.0392461
_diffrn_orient_matrix_UB_12 0.0065519
_diffrn_orient_matrix_UB_13 -0.0236023
_diffrn_orient_matrix_UB_21 -0.0151992
_diffrn_orient_matrix_UB_22 0.0346368
_diffrn_orient_matrix_UB_23 -0.0031371
_diffrn_orient_matrix_UB_31 0.0464948
_diffrn_orient_matrix_UB_32 0.0057764
_diffrn_orient_matrix_UB_33 0.046081
_diffrn_radiation_monochromator graphite
_diffrn_radiation_type MoK\a
_diffrn_radiation_wavelength 0.71073
_diffrn_reflns_av_R_equivalents 0.0565
_diffrn_reflns_av_unetI/netI 0.0723
_diffrn_reflns_limit_h_max 6
_diffrn_reflns_limit_h_min -14
_diffrn_reflns_limit_k_max 23
_diffrn_reflns_limit_k_min -16
_diffrn_reflns_limit_l_max 17
_diffrn_reflns_limit_l_min -16
_diffrn_reflns_number 11842
_diffrn_reflns_theta_full 25.05
_diffrn_reflns_theta_max 25.05
_diffrn_reflns_theta_min 2.54
_exptl_absorpt_coefficient_mu 2.204
_exptl_absorpt_correction_T_max 0.822
_exptl_absorpt_correction_T_min 0.704
_exptl_absorpt_correction_type analytical
_exptl_absorpt_process_details
;
        CrysAlisPro, Agilent Technologies,
        Version 1.171.35.15 (release 03-08-2011 CrysAlis171 .NET)
        (compiled Aug  3 2011,13:03:54)
Analytical numeric absorption correction using a multifaceted crystal
 model based on expressions derived by R.C. Clark & J.S. Reid.
        (Clark, R. C. & Reid, J. S. (1995). Acta Cryst. A51, 887-897)
;
_exptl_crystal_colour colourless
_exptl_crystal_density_diffrn 1.811
_exptl_crystal_density_method 'not measured'
_exptl_crystal_description prism
_exptl_crystal_F_000 1824
_exptl_crystal_size_max 0.31
_exptl_crystal_size_mid 0.18
_exptl_crystal_size_min 0.11
_refine_diff_density_max 1.845
_refine_diff_density_min -1.312
_refine_diff_density_rms 0.145
_refine_ls_extinction_method none
_refine_ls_goodness_of_fit_ref 1.041
_refine_ls_hydrogen_treatment mixed
_refine_ls_matrix_type full
_refine_ls_number_parameters 496
_refine_ls_number_reflns 5899
_refine_ls_number_restraints 18
_refine_ls_restrained_S_all 1.04
_refine_ls_R_factor_all 0.0709
_refine_ls_R_factor_gt 0.0475
_refine_ls_shift/su_max 0.039
_refine_ls_shift/su_mean 0.002
_refine_ls_structure_factor_coef Fsqd
_refine_ls_weighting_details 'calc w=1/[\s^2^(Fo^2^)+(0.0681P)^2^+5.2546P] where P=(Fo^2^+2Fc^2^)/3'
_refine_ls_weighting_scheme calc
_refine_ls_wR_factor_gt 0.1164
_refine_ls_wR_factor_ref 0.1353
_reflns_number_gt 4561
_reflns_number_total 5899
_reflns_threshold_expression >2\s(I)
_cod_data_source_file c3dt52687a.txt
_cod_data_source_block eu_cb_k
_cod_original_cell_volume 3333.0(5)
_cod_database_code 7029348
_publcif_datablock.id {012b920c-5bd9-44a6-b946-af627618d48c}

loop_
_symmetry_equiv_pos_as_xyz
'x, y, z'
'-x, y+1/2, -z+1/2'
'-x, -y, -z'
'x, -y-1/2, z-1/2'

loop_
_atom_site_label
_atom_site_type_symbol
_atom_site_fract_x
_atom_site_fract_y
_atom_site_fract_z
_atom_site_U_iso_or_equiv
_atom_site_adp_type
_atom_site_occupancy
_atom_site_symmetry_multiplicity
_atom_site_calc_flag
_atom_site_refinement_flags
O20 O 0.023(3) -0.0157(18) 0.051(2) 0.258(16) Uiso 0.5 1 d P
H7A H 0.268(11) 0.126(5) 0.048(9) 0.16(6) Uiso 1 1 d D
H7B H 0.197(7) 0.181(3) 0.026(5) 0.08(3) Uiso 1 1 d D
H8A H 0.121(9) 0.280(3) 0.129(6) 0.09 Uiso 1 1 d D
H8B H 0.063(5) 0.228(4) 0.125(5) 0.08(3) Uiso 1 1 d D
H9A H 0.338(7) 0.260(4) 0.412(2) 0.07(3) Uiso 1 1 d D
H9B H 0.243(5) 0.291(4) 0.333(6) 0.08(3) Uiso 1 1 d D
H10A H 0.469(7) 0.176(3) 0.442(4) 0.06(3) Uiso 1 1 d D
H10B H 0.503(4) 0.128(3) 0.400(5) 0.032(19) Uiso 1 1 d D
H11A H 0.557(5) 0.158(4) 0.263(6) 0.07(3) Uiso 1 1 d D
H11B H 0.515(7) 0.206(3) 0.200(5) 0.06(2) Uiso 1 1 d D
H12A H 0.377(6) 0.285(4) 0.130(4) 0.05(2) Uiso 1 1 d D
H12B H 0.295(7) 0.317(4) 0.153(9) 0.13(5) Uiso 1 1 d D
H13C H 0.368(7) 0.486(2) 0.126(8) 0.09 Uiso 1 1 d D
H13D H 0.339(5) 0.424(3) 0.100(7) 0.09 Uiso 1 1 d D
H14A H 0.115(7) 0.280(3) -0.033(6) 0.09 Uiso 1 1 d D
H14B H 0.047(3) 0.238(4) -0.095(6) 0.09 Uiso 1 1 d D
Eu1 Eu 0.30175(3) 0.181462(14) 0.23648(2) 0.03336(14) Uani 1 1 d .
O1 O 0.1547(4) 0.1287(2) 0.2812(3) 0.0415(10) Uani 1 1 d .
O2 O 0.3457(4) 0.0638(2) 0.2277(3) 0.0395(10) Uani 1 1 d .
O3 O 0.3545(4) 0.0699(2) -0.0146(3) 0.0435(11) Uani 1 1 d .
O4 O -0.1068(4) -0.1365(2) 0.2002(4) 0.0533(13) Uani 1 1 d .
O5 O 0.1233(4) -0.2157(2) 0.1630(4) 0.0499(12) Uani 1 1 d .
O6 O 0.0980(4) -0.2026(2) -0.0804(3) 0.0512(12) Uani 1 1 d .
O7 O 0.2368(6) 0.1548(3) 0.0691(4) 0.0602(15) Uani 1 1 d D
O8 O 0.1240(5) 0.2463(3) 0.1617(4) 0.0525(13) Uani 1 1 d D
O9 O 0.2997(6) 0.2662(3) 0.3540(5) 0.0706(17) Uani 1 1 d D
O10 O 0.4473(5) 0.1493(3) 0.3981(4) 0.0496(12) Uani 1 1 d D
O11 O 0.4958(5) 0.1783(3) 0.2325(4) 0.0637(16) Uani 1 1 d D
O12 O 0.3479(5) 0.2879(3) 0.1709(5) 0.0576(14) Uani 1 1 d D
N1 N 0.1603(4) 0.0252(2) 0.3534(4) 0.0329(11) Uani 1 1 d .
N2 N 0.3169(5) -0.0260(2) 0.3161(4) 0.0340(11) Uani 1 1 d .
N3 N 0.3756(4) -0.0471(2) 0.1940(4) 0.0332(11) Uani 1 1 d .
N4 N 0.3769(5) -0.0423(2) 0.0314(4) 0.0359(12) Uani 1 1 d .
N5 N -0.2918(5) 0.0172(2) 0.1265(4) 0.0357(12) Uani 1 1 d .
N6 N -0.1171(4) -0.0287(3) 0.2556(4) 0.0351(12) Uani 1 1 d .
N7 N 0.0559(5) -0.0831(2) 0.3159(4) 0.0389(12) Uani 1 1 d .
N8 N 0.2159(5) -0.1351(3) 0.2819(4) 0.0380(12) Uani 1 1 d .
N9 N 0.2945(5) -0.1615(3) 0.1746(4) 0.0360(12) Uani 1 1 d .
N10 N 0.2778(4) -0.1516(3) 0.0049(4) 0.0367(12) Uani 1 1 d .
N11 N -0.1794(5) 0.1238(2) 0.1515(4) 0.0362(12) Uani 1 1 d .
N12 N -0.0119(5) 0.0788(2) 0.2904(4) 0.0345(12) Uani 1 1 d .
C1 C 0.2855(5) 0.0130(3) 0.3851(4) 0.0340(14) Uani 1 1 d .
H1A H 0.3129 -0.0106 0.4472 0.041 Uiso 1 1 calc R
H1B H 0.3263 0.056 0.3958 0.041 Uiso 1 1 calc R
C2 C 0.3449(5) 0.0023(3) 0.2446(4) 0.0303(13) Uani 1 1 d .
C3 C 0.4427(5) -0.0326(3) 0.1347(5) 0.0374(14) Uani 1 1 d .
H3A H 0.4699 0.0136 0.146 0.045 Uiso 1 1 calc R
H3B H 0.5119 -0.0615 0.1557 0.045 Uiso 1 1 calc R
C4 C 0.3408(5) 0.0103(3) -0.0347(5) 0.0356(14) Uani 1 1 d .
C5 C -0.0946(6) 0.1340(3) 0.2531(4) 0.0368(14) Uani 1 1 d .
H5A H -0.0508 0.1752 0.2562 0.044 Uiso 1 1 calc R
H5B H -0.1381 0.1397 0.2949 0.044 Uiso 1 1 calc R
C6 C 0.1052(5) 0.0809(3) 0.3063(4) 0.0307(13) Uani 1 1 d .
C7 C -0.0408(6) 0.0164(3) 0.3310(4) 0.0347(14) Uani 1 1 d .
H7 H -0.072 0.0258 0.3813 0.042 Uiso 1 1 calc R
C8 C 0.0787(6) -0.0212(3) 0.3728(4) 0.0345(14) Uani 1 1 d .
H8 H 0.1035 -0.0304 0.4429 0.041 Uiso 1 1 calc R
C9 C 0.3274(5) -0.0988(3) 0.3172(4) 0.0332(13) Uani 1 1 d .
H9 H 0.3807 -0.1153 0.3815 0.04 Uiso 1 1 calc R
C10 C 0.3774(5) -0.1135(3) 0.2380(4) 0.0334(14) Uani 1 1 d .
H10 H 0.4575 -0.132 0.2667 0.04 Uiso 1 1 calc R
C11 C 0.3591(6) -0.1083(3) -0.0163(4) 0.0341(14) Uani 1 1 d .
H11 H 0.4345 -0.1311 -0.0034 0.041 Uiso 1 1 calc R
C12 C 0.2942(5) -0.0913(3) -0.1264(4) 0.0342(14) Uani 1 1 d .
H12 H 0.3364 -0.1089 -0.1654 0.041 Uiso 1 1 calc R
C13 C 0.1377(6) -0.1394(3) 0.3340(5) 0.0410(15) Uani 1 1 d .
H13A H 0.1853 -0.1418 0.4036 0.049 Uiso 1 1 calc R
H13B H 0.0926 -0.1809 0.3154 0.049 Uiso 1 1 calc R
C14 C 0.2016(6) -0.1751(3) 0.2008(5) 0.0365(15) Uani 1 1 d .
C15 C 0.3101(6) -0.1940(3) 0.0928(5) 0.0379(15) Uani 1 1 d .
H15A H 0.2624 -0.2346 0.0761 0.045 Uiso 1 1 calc R
H15B H 0.3921 -0.2074 0.1131 0.045 Uiso 1 1 calc R
C16 C 0.1774(6) -0.1627(3) -0.0761(5) 0.0379(15) Uani 1 1 d .
C17 C -0.2453(6) -0.0235(3) 0.2148(5) 0.0375(14) Uani 1 1 d .
H17A H -0.2788 -0.0684 0.2 0.045 Uiso 1 1 calc R
H17B H -0.2704 -0.0041 0.2636 0.045 Uiso 1 1 calc R
C18 C -0.0604(6) -0.0880(3) 0.2524(5) 0.0387(15) Uani 1 1 d .
O13 O 0.3978(6) 0.4494(4) 0.1216(6) 0.100(2) Uani 1 1 d D
O14 O 0.1178(5) 0.2480(3) -0.0671(4) 0.0562(13) Uani 1 1 d D
Cl1 Cl 0.53405(19) 0.25500(8) 0.07103(13) 0.0531(5) Uani 1 1 d .
Cl2 Cl 0.31089(19) 0.59963(11) 0.10878(14) 0.0671(6) Uani 1 1 d .
Cl3 Cl 0.13430(19) 0.38431(9) 0.05126(14) 0.0585(5) Uani 1 1 d .

loop_
_atom_site_aniso_label
_atom_site_aniso_U_11
_atom_site_aniso_U_22
_atom_site_aniso_U_33
_atom_site_aniso_U_23
_atom_site_aniso_U_13
_atom_site_aniso_U_12
Eu1 0.0344(2) 0.0298(2) 0.0382(2) 0.00101(12) 0.01674(16) -0.00091(13)
O1 0.042(3) 0.035(2) 0.051(3) 0.002(2) 0.022(2) -0.004(2)
O2 0.053(3) 0.028(2) 0.039(2) 0.0023(18) 0.021(2) 0.001(2)
O3 0.052(3) 0.029(2) 0.053(3) -0.004(2) 0.024(2) -0.008(2)
O4 0.047(3) 0.041(3) 0.070(3) -0.014(2) 0.021(3) -0.011(2)
O5 0.040(3) 0.047(3) 0.063(3) -0.007(2) 0.021(2) -0.014(2)
O6 0.045(3) 0.052(3) 0.050(3) 0.007(2) 0.011(2) -0.015(3)
O7 0.075(4) 0.052(3) 0.040(3) 0.004(3) 0.008(3) 0.028(3)
O8 0.038(3) 0.042(3) 0.076(4) 0.009(3) 0.022(3) -0.002(3)
O9 0.078(5) 0.074(4) 0.055(4) -0.019(3) 0.019(4) 0.025(4)
O10 0.051(3) 0.053(3) 0.043(3) -0.010(3) 0.016(3) 0.002(3)
O11 0.048(3) 0.082(4) 0.070(4) 0.046(3) 0.034(3) 0.015(3)
O12 0.056(4) 0.047(3) 0.078(4) 0.015(3) 0.035(3) 0.001(3)
N1 0.035(3) 0.028(3) 0.038(3) -0.004(2) 0.016(2) -0.003(2)
N2 0.036(3) 0.029(3) 0.036(3) 0.002(2) 0.014(2) 0.002(2)
N3 0.032(3) 0.030(3) 0.041(3) 0.004(2) 0.018(2) 0.000(2)
N4 0.040(3) 0.030(3) 0.039(3) -0.006(2) 0.018(2) -0.001(2)
N5 0.039(3) 0.030(3) 0.040(3) 0.002(2) 0.019(2) -0.001(2)
N6 0.032(3) 0.036(3) 0.039(3) -0.001(2) 0.017(2) -0.007(2)
N7 0.040(3) 0.033(3) 0.048(3) 0.000(2) 0.021(3) -0.003(3)
N8 0.034(3) 0.037(3) 0.046(3) 0.000(2) 0.020(3) -0.003(2)
N9 0.033(3) 0.034(3) 0.041(3) -0.003(2) 0.014(2) -0.002(2)
N10 0.032(3) 0.036(3) 0.039(3) 0.002(2) 0.010(2) -0.002(2)
N11 0.034(3) 0.035(3) 0.040(3) 0.000(2) 0.014(2) -0.002(2)
N12 0.039(3) 0.031(3) 0.038(3) 0.000(2) 0.020(2) -0.003(2)
C1 0.033(3) 0.037(3) 0.028(3) -0.005(3) 0.007(3) -0.006(3)
C2 0.027(3) 0.032(3) 0.028(3) 0.002(2) 0.007(2) 0.004(3)
C3 0.026(3) 0.037(3) 0.050(4) -0.004(3) 0.016(3) -0.006(3)
C4 0.027(3) 0.038(4) 0.046(4) 0.005(3) 0.019(3) 0.001(3)
C5 0.042(4) 0.030(3) 0.040(3) -0.008(3) 0.017(3) -0.001(3)
C6 0.037(3) 0.033(3) 0.025(3) -0.002(2) 0.016(3) -0.005(3)
C7 0.046(4) 0.033(3) 0.032(3) -0.003(3) 0.023(3) -0.008(3)
C8 0.044(4) 0.033(3) 0.032(3) 0.004(3) 0.020(3) 0.001(3)
C9 0.028(3) 0.032(3) 0.036(3) 0.004(3) 0.007(3) 0.002(3)
C10 0.026(3) 0.031(3) 0.041(3) 0.006(3) 0.012(3) 0.002(3)
C11 0.036(3) 0.029(3) 0.043(3) -0.003(3) 0.022(3) 0.001(3)
C12 0.029(3) 0.038(3) 0.037(3) -0.006(3) 0.015(3) -0.005(3)
C13 0.049(4) 0.029(3) 0.052(4) 0.009(3) 0.028(3) -0.001(3)
C14 0.033(4) 0.029(3) 0.045(4) 0.006(3) 0.014(3) 0.000(3)
C15 0.040(4) 0.029(3) 0.046(4) -0.001(3) 0.018(3) 0.001(3)
C16 0.036(4) 0.031(3) 0.049(4) -0.001(3) 0.019(3) 0.000(3)
C17 0.037(3) 0.036(3) 0.047(4) 0.001(3) 0.024(3) -0.004(3)
C18 0.037(4) 0.040(4) 0.044(4) 0.001(3) 0.021(3) -0.003(3)
O13 0.079(5) 0.110(6) 0.102(6) 0.016(5) 0.024(5) 0.022(4)
O14 0.056(3) 0.050(3) 0.055(3) -0.004(2) 0.013(3) 0.001(3)
Cl1 0.0770(13) 0.0395(9) 0.0520(10) 0.0066(8) 0.0352(10) 0.0028(9)
Cl2 0.0638(13) 0.0820(14) 0.0553(11) -0.0160(10) 0.0230(10) -0.0305(12)
Cl3 0.0769(14) 0.0457(10) 0.0558(11) 0.0029(8) 0.0291(10) 0.0094(10)

loop_
_atom_type_symbol
_atom_type_description
_atom_type_scat_dispersion_real
_atom_type_scat_dispersion_imag
_atom_type_scat_source
C C 0.0033 0.0016 'International Tables Vol C Tables 4.2.6.8 and 6.1.1.4'
H H 0 0 'International Tables Vol C Tables 4.2.6.8 and 6.1.1.4'
N N 0.0061 0.0033 'International Tables Vol C Tables 4.2.6.8 and 6.1.1.4'
O O 0.0106 0.006 'International Tables Vol C Tables 4.2.6.8 and 6.1.1.4'
Cl Cl 0.1484 0.1585 'International Tables Vol C Tables 4.2.6.8 and 6.1.1.4'
Eu Eu -0.1578 3.6682 'International Tables Vol C Tables 4.2.6.8 and 6.1.1.4'

loop_
_exptl_crystal_face_index_h
_exptl_crystal_face_index_k
_exptl_crystal_face_index_l
_exptl_crystal_face_perp_dist
1 0 0 0.0516
-1 0 0 0.0586
0 -1 1 0.1137
0 1 -1 0.1032
0 1 1 0.0657
0 -1 -1 0.0657

loop_
_geom_angle_atom_site_label_1
_geom_angle_atom_site_label_2
_geom_angle_atom_site_label_3
_geom_angle
_geom_angle_site_symmetry_1
_geom_angle_site_symmetry_3
O7 Eu1 O1 102.2(2) . .
O7 Eu1 O8 76.1(2) . .
O1 Eu1 O8 73.37(16) . .
O7 Eu1 O11 84.3(2) . .
O1 Eu1 O11 148.91(16) . .
O8 Eu1 O11 137.16(17) . .
O7 Eu1 O2 73.53(17) . .
O1 Eu1 O2 78.49(15) . .
O8 Eu1 O2 132.55(17) . .
O11 Eu1 O2 74.28(18) . .
O7 Eu1 O9 145.0(2) . .
O1 Eu1 O9 83.4(2) . .
O8 Eu1 O9 72.5(2) . .
O11 Eu1 O9 108.8(2) . .
O2 Eu1 O9 140.7(2) . .
O7 Eu1 O10 142.32(19) . .
O1 Eu1 O10 87.57(17) . .
O8 Eu1 O10 140.99(19) . .
O11 Eu1 O10 70.40(18) . .
O2 Eu1 O10 72.98(16) . .
O9 Eu1 O10 71.7(2) . .
O7 Eu1 O12 79.2(2) . .
O1 Eu1 O12 142.45(18) . .
O8 Eu1 O12 70.61(18) . .
O11 Eu1 O12 68.48(19) . .
O2 Eu1 O12 135.46(18) . .
O9 Eu1 O12 76.1(2) . .
O10 Eu1 O12 114.45(19) . .
C6 O1 Eu1 156.1(4) . .
C2 O2 Eu1 156.6(4) . .
Eu1 O7 H7A 123(10) . .
Eu1 O7 H7B 122(6) . .
H7A O7 H7B 112(10) . .
Eu1 O8 H8A 123(7) . .
Eu1 O8 H8B 119(6) . .
H8A O8 H8B 99(9) . .
Eu1 O9 H9A 119(6) . .
Eu1 O9 H9B 113(7) . .
H9A O9 H9B 124(9) . .
Eu1 O10 H10A 121(6) . .
Eu1 O10 H10B 118(5) . .
H10A O10 H10B 108(8) . .
Eu1 O11 H11A 135(6) . .
Eu1 O11 H11B 121(6) . .
H11A O11 H11B 104(8) . .
Eu1 O12 H12A 118(5) . .
Eu1 O12 H12B 117(8) . .
H12A O12 H12B 109(10) . .
C6 N1 C1 124.5(5) . .
C6 N1 C8 112.0(5) . .
C1 N1 C8 123.5(5) . .
C2 N2 C1 123.2(5) . .
C2 N2 C9 111.8(5) . .
C1 N2 C9 124.9(5) . .
C2 N3 C3 122.1(5) . .
C2 N3 C10 111.0(5) . .
C3 N3 C10 122.3(5) . .
C4 N4 C3 123.2(5) . .
C4 N4 C11 112.8(5) . .
C3 N4 C11 123.3(5) . .
C4 N5 C17 122.7(5) 3 .
C4 N5 C12 113.3(5) 3 3
C17 N5 C12 124.0(5) . 3
C18 N6 C7 111.7(5) . .
C18 N6 C17 121.8(5) . .
C7 N6 C17 123.0(5) . .
C18 N7 C8 111.8(5) . .
C18 N7 C13 122.1(5) . .
C8 N7 C13 125.3(5) . .
C14 N8 C13 122.6(5) . .
C14 N8 C9 112.2(5) . .
C13 N8 C9 124.3(5) . .
C14 N9 C10 113.5(5) . .
C14 N9 C15 123.0(5) . .
C10 N9 C15 123.4(5) . .
C16 N10 C11 111.7(5) . .
C16 N10 C15 121.9(5) . .
C11 N10 C15 124.3(5) . .
C16 N11 C12 111.3(5) 3 3
C16 N11 C5 121.8(5) 3 .
C12 N11 C5 123.3(5) 3 .
C6 N12 C5 125.4(5) . .
C6 N12 C7 111.0(5) . .
C5 N12 C7 122.9(5) . .
N1 C1 N2 113.7(5) . .
N1 C1 H1A 108.8 . .
N2 C1 H1A 108.8 . .
N1 C1 H1B 108.8 . .
N2 C1 H1B 108.8 . .
H1A C1 H1B 107.7 . .
O2 C2 N2 125.9(5) . .
O2 C2 N3 124.3(5) . .
N2 C2 N3 109.7(5) . .
N4 C3 N3 113.8(5) . .
N4 C3 H3A 108.8 . .
N3 C3 H3A 108.8 . .
N4 C3 H3B 108.8 . .
N3 C3 H3B 108.8 . .
H3A C3 H3B 107.7 . .
O3 C4 N5 126.6(6) . 3
O3 C4 N4 125.9(6) . .
N5 C4 N4 107.5(5) 3 .
N12 C5 N11 113.4(5) . .
N12 C5 H5A 108.9 . .
N11 C5 H5A 108.9 . .
N12 C5 H5B 108.9 . .
N11 C5 H5B 108.9 . .
H5A C5 H5B 107.7 . .
O1 C6 N1 124.9(6) . .
O1 C6 N12 124.6(6) . .
N1 C6 N12 110.5(5) . .
N6 C7 N12 112.7(5) . .
N6 C7 C8 103.7(5) . .
N12 C7 C8 103.1(5) . .
N6 C7 H7 112.2 . .
N12 C7 H7 112.2 . .
C8 C7 H7 112.2 . .
N7 C8 N1 114.1(5) . .
N7 C8 C7 103.7(5) . .
N1 C8 C7 103.4(4) . .
N7 C8 H8 111.7 . .
N1 C8 H8 111.7 . .
C7 C8 H8 111.7 . .
N2 C9 N8 114.9(5) . .
N2 C9 C10 103.8(5) . .
N8 C9 C10 103.3(5) . .
N2 C9 H9 111.4 . .
N8 C9 H9 111.4 . .
C10 C9 H9 111.4 . .
N9 C10 N3 114.7(5) . .
N9 C10 C9 103.4(5) . .
N3 C10 C9 103.1(5) . .
N9 C10 H10 111.7 . .
N3 C10 H10 111.7 . .
C9 C10 H10 111.7 . .
N10 C11 N4 114.4(5) . .
N10 C11 C12 104.1(5) . .
N4 C11 C12 103.4(5) . .
N10 C11 H11 111.5 . .
N4 C11 H11 111.5 . .
C12 C11 H11 111.5 . .
N11 C12 N5 115.1(5) 3 3
N11 C12 C11 102.9(5) 3 .
N5 C12 C11 102.8(5) 3 .
N11 C12 H12 111.8 3 .
N5 C12 H12 111.8 3 .
C11 C12 H12 111.8 . .
N8 C13 N7 114.1(5) . .
N8 C13 H13A 108.7 . .
N7 C13 H13A 108.7 . .
N8 C13 H13B 108.7 . .
N7 C13 H13B 108.7 . .
H13A C13 H13B 107.6 . .
O5 C14 N9 126.9(6) . .
O5 C14 N8 126.0(6) . .
N9 C14 N8 107.1(5) . .
N9 C15 N10 114.1(5) . .
N9 C15 H15A 108.7 . .
N10 C15 H15A 108.7 . .
N9 C15 H15B 108.7 . .
N10 C15 H15B 108.7 . .
H15A C15 H15B 107.6 . .
O6 C16 N10 124.9(6) . .
O6 C16 N11 125.7(6) . 3
N10 C16 N11 109.3(5) . 3
N5 C17 N6 113.4(5) . .
N5 C17 H17A 108.9 . .
N6 C17 H17A 108.9 . .
N5 C17 H17B 108.9 . .
N6 C17 H17B 108.9 . .
H17A C17 H17B 107.7 . .
O4 C18 N7 126.2(6) . .
O4 C18 N6 125.0(6) . .
N7 C18 N6 108.7(5) . .
H13C O13 H13D 103(5) . .
H14A O14 H14B 102(5) . .

loop_
_geom_bond_atom_site_label_1
_geom_bond_atom_site_label_2
_geom_bond_distance
_geom_bond_site_symmetry_2
O20 O20 1.52(6) 3
Eu1 O7 2.354(5) .
Eu1 O1 2.394(4) .
Eu1 O8 2.403(5) .
Eu1 O11 2.408(6) .
Eu1 O2 2.412(4) .
Eu1 O9 2.429(5) .
Eu1 O10 2.453(5) .
Eu1 O12 2.482(5) .
O1 C6 1.260(7) .
O2 C2 1.247(7) .
O3 C4 1.217(7) .
O4 C18 1.229(8) .
O5 C14 1.212(7) .
O6 C16 1.238(8) .
O7 H7A 0.82(2) .
O7 H7B 0.82(2) .
O8 H8A 0.82(2) .
O8 H8B 0.82(2) .
O9 H9A 0.81(2) .
O9 H9B 0.82(2) .
O10 H10A 0.81(2) .
O10 H10B 0.80(2) .
O11 H11A 0.82(2) .
O11 H11B 0.82(2) .
O12 H12A 0.82(2) .
O12 H12B 0.83(2) .
N1 C6 1.341(7) .
N1 C1 1.444(8) .
N1 C8 1.471(8) .
N2 C2 1.358(7) .
N2 C1 1.450(7) .
N2 C9 1.452(7) .
N3 C2 1.374(7) .
N3 C3 1.449(7) .
N3 C10 1.467(7) .
N4 C4 1.380(8) .
N4 C3 1.441(8) .
N4 C11 1.465(7) .
N5 C4 1.371(8) 3
N5 C17 1.453(8) .
N5 C12 1.471(8) 3
N6 C18 1.377(8) .
N6 C7 1.455(8) .
N6 C17 1.456(8) .
N7 C18 1.375(8) .
N7 C8 1.455(8) .
N7 C13 1.457(8) .
N8 C14 1.395(8) .
N8 C13 1.450(8) .
N8 C9 1.454(8) .
N9 C14 1.369(8) .
N9 C10 1.444(8) .
N9 C15 1.450(8) .
N10 C16 1.365(8) .
N10 C11 1.442(8) .
N10 C15 1.471(8) .
N11 C16 1.368(8) 3
N11 C12 1.461(8) 3
N11 C5 1.475(8) .
N12 C6 1.364(8) .
N12 C5 1.450(8) .
N12 C7 1.481(7) .
C1 H1A 0.97 .
C1 H1B 0.97 .
C3 H3A 0.97 .
C3 H3B 0.97 .
C4 N5 1.371(8) 3
C5 H5A 0.97 .
C5 H5B 0.97 .
C7 C8 1.547(9) .
C7 H7 0.98 .
C8 H8 0.98 .
C9 C10 1.549(8) .
C9 H9 0.98 .
C10 H10 0.98 .
C11 C12 1.550(8) .
C11 H11 0.98 .
C12 N11 1.461(8) 3
C12 N5 1.471(8) 3
C12 H12 0.98 .
C13 H13A 0.97 .
C13 H13B 0.97 .
C15 H15A 0.97 .
C15 H15B 0.97 .
C16 N11 1.368(8) 3
C17 H17A 0.97 .
C17 H17B 0.97 .
O13 H13C 0.83(2) .
O13 H13D 0.83(2) .
O14 H14A 0.82(2) .
O14 H14B 0.82(2) .

loop_
_geom_hbond_atom_site_label_D
_geom_hbond_atom_site_label_H
_geom_hbond_atom_site_label_A
_geom_hbond_distance_DH
_geom_hbond_distance_HA
_geom_hbond_distance_DA
_geom_hbond_angle_DHA
_geom_hbond_site_symmetry_A
O7 H7A O3 0.82(2) 2.00(3) 2.805(7) 170(14) .
O7 H7B O14 0.82(2) 1.89(2) 2.710(8) 174(9) .
O8 H8A Cl3 0.82(2) 2.40(3) 3.220(5) 172(9) .
O8 H8B O6 0.82(2) 1.89(4) 2.662(7) 155(9) 3
O9 H9A Cl1 0.81(2) 2.65(4) 3.409(7) 156(8) 4_566
O9 H9B O4 0.82(2) 2.10(3) 2.918(8) 171(9) 2
O10 H10A Cl1 0.81(2) 2.23(2) 3.034(5) 177(8) 4_566
O10 H10B Cl2 0.80(2) 2.40(3) 3.168(6) 161(6) 2_645
O11 H11A Cl2 0.82(2) 2.27(4) 3.045(6) 156(8) 2_645
O11 H11B Cl1 0.82(2) 2.24(3) 3.025(5) 160(7) .
O12 H12A Cl1 0.82(2) 2.48(4) 3.238(7) 155(7) .
O12 H12B Cl3 0.83(2) 2.38(5) 3.174(6) 161(11) .
O13 H13C Cl2 0.83(2) 2.34(3) 3.149(8) 164(10) .
O13 H13D Cl3 0.83(2) 2.46(4) 3.257(8) 160(8) .
O14 H14A Cl3 0.82(2) 2.38(3) 3.190(5) 168(9) .
O14 H14B O5 0.82(2) 1.99(2) 2.815(7) 180(9) 3

loop_
_geom_torsion_atom_site_label_1
_geom_torsion_atom_site_label_2
_geom_torsion_atom_site_label_3
_geom_torsion_atom_site_label_4
_geom_torsion
_geom_torsion_site_symmetry_1
_geom_torsion_site_symmetry_4
O7 Eu1 O1 C6 82.1(10) . .
O8 Eu1 O1 C6 153.3(10) . .
O11 Eu1 O1 C6 -17.3(12) . .
O2 Eu1 O1 C6 11.9(10) . .
O9 Eu1 O1 C6 -133.0(10) . .
O10 Eu1 O1 C6 -61.2(10) . .
O12 Eu1 O1 C6 170.2(9) . .
O7 Eu1 O2 C2 -126.4(11) . .
O1 Eu1 O2 C2 -19.9(10) . .
O8 Eu1 O2 C2 -74.2(11) . .
O11 Eu1 O2 C2 144.9(11) . .
O9 Eu1 O2 C2 44.3(12) . .
O10 Eu1 O2 C2 71.1(10) . .
O12 Eu1 O2 C2 178.9(10) . .
C6 N1 C1 N2 -94.8(7) . .
C8 N1 C1 N2 87.7(6) . .
C2 N2 C1 N1 91.4(7) . .
C9 N2 C1 N1 -91.6(7) . .
Eu1 O2 C2 N2 -15.9(15) . .
Eu1 O2 C2 N3 165.7(7) . .
C1 N2 C2 O2 -1.3(10) . .
C9 N2 C2 O2 -178.7(6) . .
C1 N2 C2 N3 177.3(5) . .
C9 N2 C2 N3 -0.1(7) . .
C3 N3 C2 O2 17.7(9) . .
C10 N3 C2 O2 174.1(6) . .
C3 N3 C2 N2 -161.0(5) . .
C10 N3 C2 N2 -4.6(7) . .
C4 N4 C3 N3 109.6(6) . .
C11 N4 C3 N3 -81.0(7) . .
C2 N3 C3 N4 -113.0(6) . .
C10 N3 C3 N4 93.3(7) . .
C3 N4 C4 O3 -3.4(10) . .
C11 N4 C4 O3 -173.7(6) . .
C3 N4 C4 N5 173.9(5) . 3
C11 N4 C4 N5 3.6(7) . 3
C6 N12 C5 N11 107.8(6) . .
C7 N12 C5 N11 -82.5(7) . .
C16 N11 C5 N12 -112.4(6) 3 .
C12 N11 C5 N12 90.7(7) 3 .
Eu1 O1 C6 N1 25.0(13) . .
Eu1 O1 C6 N12 -155.8(7) . .
C1 N1 C6 O1 2.1(9) . .
C8 N1 C6 O1 179.8(5) . .
C1 N1 C6 N12 -177.2(5) . .
C8 N1 C6 N12 0.5(6) . .
C5 N12 C6 O1 -7.9(9) . .
C7 N12 C6 O1 -178.6(5) . .
C5 N12 C6 N1 171.5(5) . .
C7 N12 C6 N1 0.7(6) . .
C18 N6 C7 N12 114.4(6) . .
C17 N6 C7 N12 -86.6(7) . .
C18 N6 C7 C8 3.6(6) . .
C17 N6 C7 C8 162.6(5) . .
C6 N12 C7 N6 -112.7(6) . .
C5 N12 C7 N6 76.2(7) . .
C6 N12 C7 C8 -1.5(6) . .
C5 N12 C7 C8 -172.6(5) . .
C18 N7 C8 N1 -115.5(6) . .
C13 N7 C8 N1 75.1(7) . .
C18 N7 C8 C7 -3.8(6) . .
C13 N7 C8 C7 -173.2(5) . .
C6 N1 C8 N7 110.4(6) . .
C1 N1 C8 N7 -71.8(7) . .
C6 N1 C8 C7 -1.5(6) . .
C1 N1 C8 C7 176.3(5) . .
N6 C7 C8 N7 0.1(5) . .
N12 C7 C8 N7 -117.6(5) . .
N6 C7 C8 N1 119.4(5) . .
N12 C7 C8 N1 1.7(5) . .
C2 N2 C9 N8 -107.8(6) . .
C1 N2 C9 N8 74.8(7) . .
C2 N2 C9 C10 4.3(6) . .
C1 N2 C9 C10 -173.1(5) . .
C14 N8 C9 N2 119.9(6) . .
C13 N8 C9 N2 -70.6(7) . .
C14 N8 C9 C10 7.5(6) . .
C13 N8 C9 C10 177.0(5) . .
C14 N9 C10 N3 -108.7(6) . .
C15 N9 C10 N3 73.2(7) . .
C14 N9 C10 C9 2.8(6) . .
C15 N9 C10 C9 -175.3(5) . .
C2 N3 C10 N9 118.5(6) . .
C3 N3 C10 N9 -85.2(7) . .
C2 N3 C10 C9 6.9(6) . .
C3 N3 C10 C9 163.2(5) . .
N2 C9 C10 N9 -126.2(5) . .
N8 C9 C10 N9 -5.9(6) . .
N2 C9 C10 N3 -6.4(6) . .
N8 C9 C10 N3 113.9(5) . .
C16 N10 C11 N4 113.1(6) . .
C15 N10 C11 N4 -83.4(7) . .
C16 N10 C11 C12 1.0(6) . .
C15 N10 C11 C12 164.4(5) . .
C4 N4 C11 N10 -117.3(6) . .
C3 N4 C11 N10 72.3(7) . .
C4 N4 C11 C12 -4.8(6) . .
C3 N4 C11 C12 -175.1(5) . .
N10 C11 C12 N11 3.9(6) . 3
N4 C11 C12 N11 -115.9(5) . 3
N10 C11 C12 N5 123.8(5) . 3
N4 C11 C12 N5 3.9(6) . 3
C14 N8 C13 N7 -106.0(7) . .
C9 N8 C13 N7 85.6(7) . .
C18 N7 C13 N8 101.1(7) . .
C8 N7 C13 N8 -90.5(7) . .
C10 N9 C14 O5 -176.2(6) . .
C15 N9 C14 O5 1.8(10) . .
C10 N9 C14 N8 1.8(7) . .
C15 N9 C14 N8 179.8(5) . .
C13 N8 C14 O5 2.2(10) . .
C9 N8 C14 O5 171.9(6) . .
C13 N8 C14 N9 -175.8(5) . .
C9 N8 C14 N9 -6.1(7) . .
C14 N9 C15 N10 103.2(7) . .
C10 N9 C15 N10 -78.9(7) . .
C16 N10 C15 N9 -107.0(7) . .
C11 N10 C15 N9 91.2(7) . .
C11 N10 C16 O6 173.2(6) . .
C15 N10 C16 O6 9.3(10) . .
C11 N10 C16 N11 -6.0(7) . 3
C15 N10 C16 N11 -169.9(5) . 3
C4 N5 C17 N6 101.7(7) 3 .
C12 N5 C17 N6 -80.0(7) 3 .
C18 N6 C17 N5 -109.7(6) . .
C7 N6 C17 N5 93.3(7) . .
C8 N7 C18 O4 -174.7(6) . .
C13 N7 C18 O4 -4.9(10) . .
C8 N7 C18 N6 6.1(7) . .
C13 N7 C18 N6 176.0(5) . .
C7 N6 C18 O4 174.8(6) . .
C17 N6 C18 O4 15.4(9) . .
C7 N6 C18 N7 -6.1(7) . .
C17 N6 C18 N7 -165.4(5) . .
